data_7047116
loop_
_publ_author_name
'Yao, Zi-Jian'
'Zhu, Jing-Wei'
'Lin, Nan'
'Qiao, Xin-Chao'
'Deng, Wei'

_publ_section_title
;
 Catalytic hydrogenation of carbonyl and nitro compounds using an
 [N,O]-chelate half-sandwich ruthenium catalyst.
;
_journal_issue 21
_journal_name_full 'Dalton transactions (Cambridge, England : 2003)'
_journal_page_first 7158
_journal_page_last 7166
_journal_paper_doi 10.1039/c8dt02677g
_journal_volume 48
_journal_year 2019
_chemical_formula_sum 'C22 H25 Cl F3 N O Ru'
_chemical_formula_weight 512.95
_space_group_crystal_system monoclinic
_space_group_IT_number 14
_space_group_name_Hall '-P 2ybc'
_space_group_name_H-M_alt 'P 1 21/c 1'
_symmetry_space_group_name_Hall '-P 2ybc'
_symmetry_space_group_name_H-M 'P 1 21/c 1'
_atom_sites_solution_hydrogens mixed
_audit_creation_method SHELXL-2014/7
_audit_update_record
;
2018-06-30 deposited with the CCDC.
2018-07-24 downloaded from the CCDC.
;
_cell_angle_alpha 90
_cell_angle_beta 101.993(2)
_cell_angle_gamma 90
_cell_formula_units_Z 4
_cell_length_a 9.1752(4)
_cell_length_b 13.9311(7)
_cell_length_c 16.7961(8)
_cell_measurement_reflns_used 3525
_cell_measurement_temperature 173(2)
_cell_measurement_theta_max 53.71
_cell_measurement_theta_min 3.62
_cell_volume 2100.03(17)
_computing_cell_refinement 'Bruker SAINT'
_computing_data_collection 'Bruker APEX2'
_computing_data_reduction 'Bruker SAINT'
_computing_molecular_graphics 'Bruker SHELXTL'
_computing_publication_material 'Bruker SHELXTL'
_computing_structure_refinement 'SHELXL-2014/7 (Sheldrick, 2014)'
_computing_structure_solution 'SHELXS-97 (Sheldrick 2008)'
_diffrn_ambient_temperature 173(2)
_diffrn_measured_fraction_theta_full 0.995
_diffrn_measured_fraction_theta_max 0.991
_diffrn_measurement_device_type 'Bruker APEX-II CCD'
_diffrn_measurement_method '\f and \w scans'
_diffrn_radiation_type GaK\a
_diffrn_radiation_wavelength 1.34138
_diffrn_reflns_av_R_equivalents 0.0839
_diffrn_reflns_av_unetI/netI 0.0853
_diffrn_reflns_Laue_measured_fraction_full 0.995
_diffrn_reflns_Laue_measured_fraction_max 0.991
_diffrn_reflns_limit_h_max 11
_diffrn_reflns_limit_h_min -10
_diffrn_reflns_limit_k_max 16
_diffrn_reflns_limit_k_min -16
_diffrn_reflns_limit_l_max 20
_diffrn_reflns_limit_l_min -17
_diffrn_reflns_number 13051
_diffrn_reflns_point_group_measured_fraction_full 0.995
_diffrn_reflns_point_group_measured_fraction_max 0.991
_diffrn_reflns_theta_full 53.594
_diffrn_reflns_theta_max 54.031
_diffrn_reflns_theta_min 4.683
_exptl_absorpt_coefficient_mu 5.097
_exptl_absorpt_correction_T_max 0.928
_exptl_absorpt_correction_T_min 0.654
_exptl_absorpt_correction_type multi-scan
_exptl_absorpt_process_details sadabs
_exptl_crystal_colour red
_exptl_crystal_density_diffrn 1.622
_exptl_crystal_description prism
_exptl_crystal_F_000 1040
_exptl_crystal_size_max 0.070
_exptl_crystal_size_mid 0.020
_exptl_crystal_size_min 0.020
_refine_diff_density_max 0.843
_refine_diff_density_min -1.149
_refine_diff_density_rms 0.117
_refine_ls_extinction_method none
_refine_ls_goodness_of_fit_ref 0.997
_refine_ls_hydrogen_treatment mixed
_refine_ls_matrix_type full
_refine_ls_number_parameters 311
_refine_ls_number_reflns 3818
_refine_ls_number_restraints 37
_refine_ls_restrained_S_all 1.008
_refine_ls_R_factor_all 0.0687
_refine_ls_R_factor_gt 0.0438
_refine_ls_shift/su_max 0.005
_refine_ls_shift/su_mean 0.000
_refine_ls_structure_factor_coef Fsqd
_refine_ls_weighting_details 'w=1/[\s^2^(Fo^2^)+(0.0512P)^2^] where P=(Fo^2^+2Fc^2^)/3'
_refine_ls_weighting_scheme calc
_refine_ls_wR_factor_gt 0.0988
_refine_ls_wR_factor_ref 0.1100
_reflns_Friedel_coverage 0.000
_reflns_number_gt 2840
_reflns_number_total 3818
_reflns_threshold_expression 'I > 2\s(I)'
_cod_data_source_file c8dt02677g2.cif
_cod_data_source_block ga_80503h_a
_cod_depositor_comments 'Adding full bibliography for 7047115--7047116.cif.'
_cod_database_code 7047116
_shelx_shelxl_version_number 2014/7
_shelx_space_group_comment
; 
The symmetry employed for this shelxl refinement is uniquely defined 
by the following loop, which should always be used as a source of 
symmetry information in preference to the above space-group names. 
They are only intended as comments. 
;
_shelx_estimated_absorpt_t_min 0.717
_shelx_estimated_absorpt_t_max 0.905

loop_
_space_group_symop_operation_xyz
'x, y, z'
'-x, y+1/2, -z+1/2'
'-x, -y, -z'
'x, -y-1/2, z-1/2'

loop_
_atom_site_label
_atom_site_type_symbol
_atom_site_fract_x
_atom_site_fract_y
_atom_site_fract_z
_atom_site_U_iso_or_equiv
_atom_site_adp_type
_atom_site_occupancy
_atom_site_site_symmetry_order
_atom_site_calc_flag
_atom_site_refinement_flags_posn
_atom_site_refinement_flags_adp
_atom_site_refinement_flags_occupancy
_atom_site_disorder_assembly
_atom_site_disorder_group
Ru1 Ru 0.45860(4) 0.44909(2) 0.15420(2) 0.01925(14) Uani 1 1 d . . . . .
Cl1 Cl 0.35013(14) 0.60933(8) 0.14010(7) 0.0305(3) Uani 1 1 d . . . . .
O1 O 0.6562(3) 0.5195(2) 0.15279(19) 0.0243(7) Uani 1 1 d . . . . .
N1 N 0.4928(4) 0.4746(3) 0.2791(2) 0.0226(9) Uani 1 1 d . . . . .
F1 F -0.0709(19) 0.304(2) 0.3887(7) 0.101(9) Uani 0.45(2) 1 d D U P A 1
F2 F 0.0889(17) 0.2743(15) 0.4916(14) 0.082(6) Uani 0.45(2) 1 d . U P A 1
F3 F -0.002(3) 0.4098(9) 0.4770(14) 0.079(6) Uani 0.45(2) 1 d . U P A 1
F1' F -0.0814(15) 0.3944(11) 0.4262(12) 0.079(6) Uani 0.55(2) 1 d . U P A 2
F2' F -0.0174(16) 0.2534(8) 0.4139(10) 0.069(5) Uani 0.55(2) 1 d . U P A 2
F3' F 0.0835(13) 0.3308(15) 0.5160(5) 0.071(5) Uani 0.55(2) 1 d . U P A 2
C1 C 0.6121(6) 0.5381(4) 0.4132(3) 0.0351(13) Uani 1 1 d . . . . .
H1A H 0.5111 0.5383 0.4240 0.053 Uiso 1 1 calc R U . . .
H1B H 0.6606 0.5995 0.4302 0.053 Uiso 1 1 calc R U . . .
H1C H 0.6697 0.4858 0.4438 0.053 Uiso 1 1 calc R U . . .
C2 C 0.6041(5) 0.5237(4) 0.3241(3) 0.0265(11) Uani 1 1 d . . . . .
C3 C 0.7202(5) 0.5653(3) 0.2925(3) 0.0270(11) Uani 1 1 d . . . . .
H3 H 0.7916 0.6014 0.3297 0.032 Uiso 1 1 calc R U . . .
C4 C 0.7424(5) 0.5598(3) 0.2134(3) 0.0250(11) Uani 1 1 d . . . . .
C5 C 0.8797(5) 0.6038(4) 0.1933(3) 0.0346(13) Uani 1 1 d . . . . .
H5A H 0.9518 0.5531 0.1891 0.052 Uiso 1 1 calc R U . . .
H5B H 0.9239 0.6489 0.2364 0.052 Uiso 1 1 calc R U . . .
H5C H 0.8531 0.6381 0.1414 0.052 Uiso 1 1 calc R U . . .
C6 C 0.3800(5) 0.4382(3) 0.3182(3) 0.0225(10) Uani 1 1 d . . . . .
C7 C 0.4013(5) 0.3552(3) 0.3650(3) 0.0261(11) Uani 1 1 d . . . . .
H7 H 0.4921 0.3206 0.3706 0.031 Uiso 1 1 calc R U . . .
C8 C 0.2914(6) 0.3228(4) 0.4032(3) 0.0299(12) Uani 1 1 d . . . . .
H8 H 0.3074 0.2664 0.4357 0.036 Uiso 1 1 calc R U . . .
C9 C 0.1573(5) 0.3720(3) 0.3945(3) 0.0257(11) Uani 1 1 d . . . . .
C10 C 0.1338(6) 0.4528(4) 0.3449(3) 0.0308(12) Uani 1 1 d . . . . .
H10 H 0.0410 0.4856 0.3371 0.037 Uiso 1 1 calc R U . . .
C11 C 0.2430(5) 0.4859(4) 0.3070(3) 0.0277(11) Uani 1 1 d . . . . .
H11 H 0.2256 0.5412 0.2732 0.033 Uiso 1 1 calc R U . . .
C12 C 0.0397(6) 0.3398(4) 0.4369(3) 0.0315(12) Uani 1 1 d D . . . .
C13 C 0.5535(5) 0.3231(3) 0.1082(3) 0.0243(11) Uani 1 1 d . . . . .
C14 C 0.4719(5) 0.2932(3) 0.1668(3) 0.0237(11) Uani 1 1 d . . . . .
H14 H 0.515(6) 0.254(4) 0.210(3) 0.037(15) Uiso 1 1 d . . . . .
C15 C 0.3192(6) 0.3223(4) 0.1581(3) 0.0286(11) Uani 1 1 d . . . . .
H15 H 0.274(5) 0.308(3) 0.197(3) 0.021(13) Uiso 1 1 d . . . . .
C16 C 0.2487(5) 0.3805(4) 0.0940(3) 0.0283(11) Uani 1 1 d . . . . .
C17 C 0.3306(6) 0.4078(4) 0.0341(3) 0.0280(11) Uani 1 1 d . . . . .
H17 H 0.295(5) 0.453(3) -0.009(3) 0.021(12) Uiso 1 1 d . . . . .
C18 C 0.4777(5) 0.3777(3) 0.0401(3) 0.0237(11) Uani 1 1 d . . . . .
H18 H 0.535(6) 0.396(4) 0.003(3) 0.043(16) Uiso 1 1 d . . . . .
C19 C 0.7174(5) 0.3017(4) 0.1166(3) 0.0294(11) Uani 1 1 d . . . . .
H19 H 0.7625 0.3578 0.0934 0.035 Uiso 1 1 calc R U . . .
C20 C 0.7365(7) 0.2146(4) 0.0646(4) 0.0489(16) Uani 1 1 d . . . . .
H20A H 0.6875 0.1589 0.0832 0.073 Uiso 1 1 calc R U . . .
H20B H 0.8429 0.2010 0.0698 0.073 Uiso 1 1 calc R U . . .
H20C H 0.6914 0.2279 0.0075 0.073 Uiso 1 1 calc R U . . .
C21 C 0.8005(6) 0.2903(4) 0.2043(4) 0.0438(15) Uani 1 1 d . . . . .
H21A H 0.7830 0.3467 0.2358 0.066 Uiso 1 1 calc R U . . .
H21B H 0.9075 0.2840 0.2058 0.066 Uiso 1 1 calc R U . . .
H21C H 0.7647 0.2327 0.2277 0.066 Uiso 1 1 calc R U . . .
C22 C 0.0930(6) 0.4163(4) 0.0887(4) 0.0386(13) Uani 1 1 d . . . . .
H22A H 0.0253 0.3830 0.0445 0.058 Uiso 1 1 calc R U . . .
H22B H 0.0894 0.4855 0.0778 0.058 Uiso 1 1 calc R U . . .
H22C H 0.0624 0.4039 0.1403 0.058 Uiso 1 1 calc R U . . .

loop_
_atom_site_aniso_label
_atom_site_aniso_U_11
_atom_site_aniso_U_22
_atom_site_aniso_U_33
_atom_site_aniso_U_23
_atom_site_aniso_U_13
_atom_site_aniso_U_12
Ru1 0.0203(2) 0.0201(2) 0.0182(2) -0.00014(15) 0.00577(14) -0.00133(16)
Cl1 0.0380(7) 0.0249(6) 0.0306(6) 0.0039(5) 0.0115(5) 0.0076(5)
O1 0.0251(18) 0.0239(17) 0.0245(17) -0.0050(14) 0.0066(14) -0.0058(14)
N1 0.025(2) 0.022(2) 0.022(2) 0.0000(16) 0.0063(17) 0.0011(17)
F1 0.063(9) 0.19(2) 0.047(6) 0.001(10) 0.003(6) -0.077(13)
F2 0.068(7) 0.093(10) 0.098(13) 0.071(9) 0.047(8) 0.026(8)
F3 0.096(12) 0.058(7) 0.115(12) -0.022(8) 0.096(10) -0.020(7)
F1' 0.054(7) 0.070(8) 0.132(13) 0.063(8) 0.066(8) 0.035(6)
F2' 0.074(8) 0.054(6) 0.099(10) -0.034(5) 0.066(7) -0.034(5)
F3' 0.046(6) 0.144(13) 0.020(4) 0.006(5) 0.005(3) -0.048(7)
C1 0.035(3) 0.047(3) 0.022(3) -0.009(2) 0.005(2) -0.007(3)
C2 0.026(3) 0.030(3) 0.024(3) -0.004(2) 0.004(2) 0.002(2)
C3 0.026(3) 0.027(3) 0.027(3) -0.007(2) 0.002(2) -0.003(2)
C4 0.023(2) 0.022(3) 0.029(3) 0.001(2) 0.003(2) -0.001(2)
C5 0.024(3) 0.034(3) 0.045(3) 0.002(2) 0.005(2) -0.008(2)
C6 0.027(3) 0.027(3) 0.015(2) -0.0044(19) 0.0064(19) -0.002(2)
C7 0.027(3) 0.030(3) 0.021(2) 0.001(2) 0.004(2) 0.006(2)
C8 0.034(3) 0.029(3) 0.026(3) 0.009(2) 0.005(2) 0.002(2)
C9 0.026(3) 0.031(3) 0.020(2) 0.005(2) 0.003(2) -0.003(2)
C10 0.026(3) 0.037(3) 0.030(3) 0.006(2) 0.007(2) 0.009(2)
C11 0.030(3) 0.026(3) 0.028(3) 0.009(2) 0.008(2) 0.007(2)
C12 0.030(3) 0.037(3) 0.029(3) 0.003(2) 0.009(2) -0.002(3)
C13 0.029(3) 0.017(2) 0.027(3) -0.003(2) 0.006(2) -0.005(2)
C14 0.028(3) 0.019(2) 0.025(3) -0.001(2) 0.008(2) -0.003(2)
C15 0.031(3) 0.029(3) 0.027(3) -0.003(2) 0.009(2) -0.004(2)
C16 0.023(3) 0.030(3) 0.031(3) -0.010(2) 0.004(2) -0.008(2)
C17 0.038(3) 0.027(3) 0.017(2) -0.002(2) 0.002(2) -0.003(2)
C18 0.027(3) 0.026(3) 0.020(2) -0.005(2) 0.009(2) -0.006(2)
C19 0.024(3) 0.027(3) 0.040(3) 0.007(2) 0.013(2) 0.004(2)
C20 0.042(3) 0.041(3) 0.068(4) -0.010(3) 0.022(3) 0.008(3)
C21 0.027(3) 0.045(4) 0.059(4) 0.003(3) 0.007(3) 0.010(3)
C22 0.028(3) 0.041(3) 0.045(3) -0.007(3) 0.003(2) -0.003(2)

loop_
_atom_type_symbol
_atom_type_description
_atom_type_scat_dispersion_real
_atom_type_scat_dispersion_imag
_atom_type_scat_source
C C 0.0137 0.0067 'International Tables Vol C Tables 4.2.6.8 and 6.1.1.4'
H H 0.0000 0.0000 'International Tables Vol C Tables 4.2.6.8 and 6.1.1.4'
Cl Cl 0.3281 0.5435 'International Tables Vol C Tables 4.2.6.8 and 6.1.1.4'
F F 0.0583 0.0400 'International Tables Vol C Tables 4.2.6.8 and 6.1.1.4'
N N 0.0241 0.0134 'International Tables Vol C Tables 4.2.6.8 and 6.1.1.4'
O O 0.0389 0.0241 'International Tables Vol C Tables 4.2.6.8 and 6.1.1.4'
Ru Ru -0.0760 2.5955 'International Tables Vol C Tables 4.2.6.8 and 6.1.1.4'

loop_
_geom_angle_atom_site_label_1
_geom_angle_atom_site_label_2
_geom_angle_atom_site_label_3
_geom_angle
O1 Ru1 N1 88.94(13)
O1 Ru1 C13 87.82(15)
N1 Ru1 C13 120.52(16)
O1 Ru1 C14 116.22(15)
N1 Ru1 C14 94.51(16)
C13 Ru1 C14 37.98(17)
O1 Ru1 C15 154.55(17)
N1 Ru1 C15 94.26(17)
C13 Ru1 C15 68.83(19)
C14 Ru1 C15 38.38(18)
O1 Ru1 C17 114.73(16)
N1 Ru1 C17 155.63(18)
C13 Ru1 C17 68.78(18)
C14 Ru1 C17 80.58(19)
C15 Ru1 C17 67.09(19)
O1 Ru1 C18 88.61(16)
N1 Ru1 C18 158.63(16)
C13 Ru1 C18 38.17(17)
C14 Ru1 C18 67.76(18)
C15 Ru1 C18 79.30(19)
C17 Ru1 C18 37.13(18)
O1 Ru1 C16 152.61(16)
N1 Ru1 C16 118.10(17)
C13 Ru1 C16 82.12(18)
C14 Ru1 C16 68.80(18)
C15 Ru1 C16 37.06(19)
C17 Ru1 C16 37.93(18)
C18 Ru1 C16 67.87(18)
O1 Ru1 Cl1 84.58(9)
N1 Ru1 Cl1 85.09(11)
C13 Ru1 Cl1 153.17(13)
C14 Ru1 Cl1 159.20(13)
C15 Ru1 Cl1 120.84(14)
C17 Ru1 Cl1 91.21(14)
C18 Ru1 Cl1 115.78(13)
C16 Ru1 Cl1 93.01(14)
C4 O1 Ru1 126.6(3)
C2 N1 C6 117.9(4)
C2 N1 Ru1 126.7(3)
C6 N1 Ru1 115.4(3)
C2 C1 H1A 109.5
C2 C1 H1B 109.5
H1A C1 H1B 109.5
C2 C1 H1C 109.5
H1A C1 H1C 109.5
H1B C1 H1C 109.5
N1 C2 C3 123.4(5)
N1 C2 C1 120.6(5)
C3 C2 C1 116.0(4)
C4 C3 C2 127.7(4)
C4 C3 H3 116.2
C2 C3 H3 116.2
O1 C4 C3 126.6(4)
O1 C4 C5 114.1(4)
C3 C4 C5 119.3(4)
C4 C5 H5A 109.5
C4 C5 H5B 109.5
H5A C5 H5B 109.5
C4 C5 H5C 109.5
H5A C5 H5C 109.5
H5B C5 H5C 109.5
C7 C6 C11 119.2(4)
C7 C6 N1 121.7(4)
C11 C6 N1 119.0(4)
C8 C7 C6 120.4(5)
C8 C7 H7 119.8
C6 C7 H7 119.8
C7 C8 C9 120.4(5)
C7 C8 H8 119.8
C9 C8 H8 119.8
C8 C9 C10 119.1(5)
C8 C9 C12 121.2(4)
C10 C9 C12 119.7(4)
C11 C10 C9 120.8(5)
C11 C10 H10 119.6
C9 C10 H10 119.6
C10 C11 C6 120.0(4)
C10 C11 H11 120.0
C6 C11 H11 120.0
F1 C12 F3 110.6(12)
F1 C12 F2 106.7(11)
F3 C12 F2 104.9(10)
F3' C12 F1' 105.3(9)
F3' C12 F2' 103.0(8)
F1' C12 F2' 102.2(8)
F1 C12 C9 112.4(7)
F3 C12 C9 110.2(6)
F2 C12 C9 111.7(7)
F3' C12 C9 114.5(6)
F1' C12 C9 115.8(5)
F2' C12 C9 114.5(6)
C14 C13 C18 118.2(4)
C14 C13 C19 122.5(4)
C18 C13 C19 119.3(4)
C14 C13 Ru1 71.4(3)
C18 C13 Ru1 71.9(3)
C19 C13 Ru1 126.3(3)
C13 C14 C15 119.4(5)
C13 C14 Ru1 70.6(3)
C15 C14 Ru1 71.1(3)
C13 C14 H14 121(3)
C15 C14 H14 119(3)
Ru1 C14 H14 132(3)
C16 C15 C14 121.9(5)
C16 C15 Ru1 71.8(3)
C14 C15 Ru1 70.5(3)
C16 C15 H15 120(3)
C14 C15 H15 118(3)
Ru1 C15 H15 125(3)
C15 C16 C17 118.2(5)
C15 C16 C22 121.5(5)
C17 C16 C22 120.3(5)
C15 C16 Ru1 71.1(3)
C17 C16 Ru1 70.7(3)
C22 C16 Ru1 128.0(3)
C18 C17 C16 120.8(5)
C18 C17 Ru1 71.7(3)
C16 C17 Ru1 71.4(3)
C18 C17 H17 115(3)
C16 C17 H17 124(3)
Ru1 C17 H17 123(3)
C17 C18 C13 121.4(5)
C17 C18 Ru1 71.1(3)
C13 C18 Ru1 69.9(3)
C17 C18 H18 123(3)
C13 C18 H18 116(3)
Ru1 C18 H18 128(3)
C13 C19 C21 113.5(4)
C13 C19 C20 109.5(4)
C21 C19 C20 112.1(5)
C13 C19 H19 107.1
C21 C19 H19 107.1
C20 C19 H19 107.1
C19 C20 H20A 109.5
C19 C20 H20B 109.5
H20A C20 H20B 109.5
C19 C20 H20C 109.5
H20A C20 H20C 109.5
H20B C20 H20C 109.5
C19 C21 H21A 109.5
C19 C21 H21B 109.5
H21A C21 H21B 109.5
C19 C21 H21C 109.5
H21A C21 H21C 109.5
H21B C21 H21C 109.5
C16 C22 H22A 109.5
C16 C22 H22B 109.5
H22A C22 H22B 109.5
C16 C22 H22C 109.5
H22A C22 H22C 109.5
H22B C22 H22C 109.5

loop_
_geom_bond_atom_site_label_1
_geom_bond_atom_site_label_2
_geom_bond_distance
Ru1 O1 2.066(3)
Ru1 N1 2.087(4)
Ru1 C13 2.171(5)
Ru1 C14 2.183(5)
Ru1 C15 2.190(5)
Ru1 C17 2.190(5)
Ru1 C18 2.197(5)
Ru1 C16 2.199(4)
Ru1 Cl1 2.4356(12)
O1 C4 1.281(5)
N1 C2 1.327(6)
N1 C6 1.429(6)
F1 C12 1.262(11)
F2 C12 1.307(12)
F3 C12 1.286(11)
F1' C12 1.327(9)
F2' C12 1.337(10)
F3' C12 1.311(9)
C1 C2 1.497(7)
C1 H1A 0.9800
C1 H1B 0.9800
C1 H1C 0.9800
C2 C3 1.409(7)
C3 C4 1.387(7)
C3 H3 0.9500
C4 C5 1.501(7)
C5 H5A 0.9800
C5 H5B 0.9800
C5 H5C 0.9800
C6 C7 1.388(6)
C6 C11 1.400(7)
C7 C8 1.380(7)
C7 H7 0.9500
C8 C9 1.389(7)
C8 H8 0.9500
C9 C10 1.391(7)
C9 C12 1.481(7)
C10 C11 1.374(7)
C10 H10 0.9500
C11 H11 0.9500
C13 C14 1.417(6)
C13 C18 1.429(7)
C13 C19 1.511(7)
C14 C15 1.437(7)
C14 H14 0.93(5)
C15 C16 1.395(7)
C15 H15 0.87(5)
C16 C17 1.426(7)
C16 C22 1.499(7)
C17 C18 1.397(7)
C17 H17 0.96(5)
C18 H18 0.92(6)
C19 C21 1.520(7)
C19 C20 1.526(7)
C19 H19 1.0000
C20 H20A 0.9800
C20 H20B 0.9800
C20 H20C 0.9800
C21 H21A 0.9800
C21 H21B 0.9800
C21 H21C 0.9800
C22 H22A 0.9800
C22 H22B 0.9800
C22 H22C 0.9800

loop_
_geom_torsion_atom_site_label_1
_geom_torsion_atom_site_label_2
_geom_torsion_atom_site_label_3
_geom_torsion_atom_site_label_4
_geom_torsion
C6 N1 C2 C3 -178.4(4)
Ru1 N1 C2 C3 -1.2(7)
C6 N1 C2 C1 1.4(6)
Ru1 N1 C2 C1 178.6(4)
N1 C2 C3 C4 -2.8(8)
C1 C2 C3 C4 177.4(5)
Ru1 O1 C4 C3 -0.6(7)
Ru1 O1 C4 C5 179.0(3)
C2 C3 C4 O1 3.9(8)
C2 C3 C4 C5 -175.7(5)
C2 N1 C6 C7 -79.3(6)
Ru1 N1 C6 C7 103.2(4)
C2 N1 C6 C11 102.6(5)
Ru1 N1 C6 C11 -74.9(5)
C11 C6 C7 C8 -3.2(7)
N1 C6 C7 C8 178.8(4)
C6 C7 C8 C9 0.8(7)
C7 C8 C9 C10 1.9(7)
C7 C8 C9 C12 -178.3(5)
C8 C9 C10 C11 -2.3(7)
C12 C9 C10 C11 177.9(5)
C9 C10 C11 C6 0.0(8)
C7 C6 C11 C10 2.7(7)
N1 C6 C11 C10 -179.1(4)
C8 C9 C12 F1 -108.4(17)
C10 C9 C12 F1 71.4(18)
C8 C9 C12 F3 127.7(14)
C10 C9 C12 F3 -52.5(15)
C8 C9 C12 F2 11.6(15)
C10 C9 C12 F2 -168.7(15)
C8 C9 C12 F3' 55.0(13)
C10 C9 C12 F3' -125.2(12)
C8 C9 C12 F1' 177.8(12)
C10 C9 C12 F1' -2.5(14)
C8 C9 C12 F2' -63.7(11)
C10 C9 C12 F2' 116.1(11)
C18 C13 C14 C15 -2.9(7)
C19 C13 C14 C15 175.3(4)
Ru1 C13 C14 C15 53.6(4)
C18 C13 C14 Ru1 -56.5(4)
C19 C13 C14 Ru1 121.7(4)
C13 C14 C15 C16 -0.8(7)
Ru1 C14 C15 C16 52.5(4)
C13 C14 C15 Ru1 -53.3(4)
C14 C15 C16 C17 2.6(7)
Ru1 C15 C16 C17 54.6(4)
C14 C15 C16 C22 -175.5(5)
Ru1 C15 C16 C22 -123.6(5)
C14 C15 C16 Ru1 -51.9(4)
C15 C16 C17 C18 -0.6(7)
C22 C16 C17 C18 177.6(4)
Ru1 C16 C17 C18 54.2(4)
C15 C16 C17 Ru1 -54.8(4)
C22 C16 C17 Ru1 123.4(4)
C16 C17 C18 C13 -3.2(7)
Ru1 C17 C18 C13 50.8(4)
C16 C17 C18 Ru1 -54.0(4)
C14 C13 C18 C17 5.0(7)
C19 C13 C18 C17 -173.3(4)
Ru1 C13 C18 C17 -51.3(4)
C14 C13 C18 Ru1 56.3(4)
C19 C13 C18 Ru1 -122.0(4)
C14 C13 C19 C21 -27.2(6)
C18 C13 C19 C21 151.0(5)
Ru1 C13 C19 C21 62.7(6)
C14 C13 C19 C20 99.0(5)
C18 C13 C19 C20 -82.8(6)
Ru1 C13 C19 C20 -171.1(4)
